data_4346742
loop_
_publ_author_name
'Barrios, Leon\'i A'
'Bartual-Murgui, Carlos'
'Peyrecave-Lleix\`a, Eug\`enia'
'Le Guennic, Boris'
'Teat, Simon J.'
'Roubeau, Olivier'
'Arom\'i, Guillem'

_publ_section_title
;
 Homoleptic versus Heteroleptic Formation of Mononuclear Fe(II) Complexes
 with Tris-Imine Ligands.
;
_journal_issue 9
_journal_name_full 'Inorganic chemistry'
_journal_page_first 4110
_journal_page_last 4116
_journal_paper_doi 10.1021/acs.inorgchem.5b02058
_journal_volume 55
_journal_year 2016
_chemical_formula_moiety 'C38 H27 Cl Fe N8 O2, 2(Cl O4), C3 H6 O'
_chemical_formula_sum 'C41 H33 Cl3 Fe N8 O11'
_chemical_formula_weight 975.95
_space_group_crystal_system monoclinic
_space_group_IT_number 4
_space_group_name_Hall 'P 2yb'
_space_group_name_H-M_alt 'P 1 21 1'
_atom_sites_solution_hydrogens mixed
_audit_creation_method SHELXL-2014
_cell_angle_alpha 90
_cell_angle_beta 103.120(16)
_cell_angle_gamma 90
_cell_formula_units_Z 2
_cell_length_a 8.471(6)
_cell_length_b 22.725(18)
_cell_length_c 10.833(8)
_cell_measurement_reflns_used 1115
_cell_measurement_temperature 100(2)
_cell_measurement_theta_max 19.36
_cell_measurement_theta_min 2.62
_cell_volume 2031(3)
_computing_cell_refinement 'Bruker SAINT'
_computing_data_collection 'Bruker APEX 2'
_computing_data_reduction 'Bruker SAINT'
_computing_structure_refinement 'SHELXL-2014 (Sheldrick, 2014)'
_computing_structure_solution 'SHELXS (Sheldrick 2008)'
_diffrn_ambient_temperature 100(2)
_diffrn_measured_fraction_theta_full 0.996
_diffrn_measured_fraction_theta_max 0.996
_diffrn_measurement_device_type 'Bruker APEX II QUAZAR'
_diffrn_measurement_method '\w rotation with narrow frames'
_diffrn_radiation_source 'multilayer monochromator ImuS'
_diffrn_radiation_type MoK\a
_diffrn_radiation_wavelength 0.71073
_diffrn_reflns_av_R_equivalents 0.0741
_diffrn_reflns_av_unetI/netI 0.1158
_diffrn_reflns_Laue_measured_fraction_full 0.996
_diffrn_reflns_Laue_measured_fraction_max 0.996
_diffrn_reflns_limit_h_max 7
_diffrn_reflns_limit_h_min -7
_diffrn_reflns_limit_k_max 20
_diffrn_reflns_limit_k_min -21
_diffrn_reflns_limit_l_max 10
_diffrn_reflns_limit_l_min -9
_diffrn_reflns_number 6487
_diffrn_reflns_point_group_measured_fraction_full 0.991
_diffrn_reflns_point_group_measured_fraction_max 0.991
_diffrn_reflns_theta_full 19.400
_diffrn_reflns_theta_max 19.389
_diffrn_reflns_theta_min 2.469
_exptl_absorpt_coefficient_mu 0.643
_exptl_absorpt_correction_T_max 0.745
_exptl_absorpt_correction_T_min 0.610
_exptl_absorpt_correction_type multi-scan
_exptl_absorpt_process_details SADABS-2008/1
_exptl_crystal_colour red
_exptl_crystal_density_diffrn 1.596
_exptl_crystal_description parallelepiped
_exptl_crystal_F_000 1000
_exptl_crystal_size_max 0.150
_exptl_crystal_size_mid 0.050
_exptl_crystal_size_min 0.040
_refine_diff_density_max 0.276
_refine_diff_density_min -0.291
_refine_diff_density_rms 0.061
_refine_ls_abs_structure_details
;
 Flack x determined using 1021 quotients [(I+)-(I-)]/[(I+)+(I-)]
 (Parsons, Flack and Wagner, Acta Cryst. B69 (2013) 249-259).
;
_refine_ls_abs_structure_Flack 0.08(3)
_refine_ls_extinction_method none
_refine_ls_goodness_of_fit_ref 0.988
_refine_ls_hydrogen_treatment mixed
_refine_ls_matrix_type full
_refine_ls_number_parameters 583
_refine_ls_number_reflns 3427
_refine_ls_number_restraints 425
_refine_ls_restrained_S_all 0.958
_refine_ls_R_factor_all 0.0713
_refine_ls_R_factor_gt 0.0493
_refine_ls_shift/su_max 0.001
_refine_ls_shift/su_mean 0.000
_refine_ls_structure_factor_coef Fsqd
_refine_ls_weighting_details 'w=1/[\s^2^(Fo^2^)+(0.0090P)^2^] where P=(Fo^2^+2Fc^2^)/3'
_refine_ls_weighting_scheme calc
_refine_ls_wR_factor_gt 0.0758
_refine_ls_wR_factor_ref 0.0835
_reflns_Friedel_coverage 0.922
_reflns_Friedel_fraction_full 0.985
_reflns_Friedel_fraction_max 0.985
_reflns_number_gt 2673
_reflns_number_total 3427
_reflns_threshold_expression 'I > 2\s(I)'
_cod_data_source_file ic5b02058_si_001.cif
_cod_data_source_block CB6
_cod_original_sg_symbol_H-M 'P 21'
_cod_database_code 4346742
_shelx_space_group_comment
;
The symmetry employed for this shelxl refinement is uniquely defined
by the following loop, which should always be used as a source of
symmetry information in preference to the above space-group names.
They are only intended as comments.
;
_shelx_estimated_absorpt_t_min 0.910
_shelx_estimated_absorpt_t_max 0.975
_shelxl_version_number 2014-3

loop_
_space_group_symop_operation_xyz
'x, y, z'
'-x, y+1/2, -z'

loop_
_atom_site_label
_atom_site_type_symbol
_atom_site_fract_x
_atom_site_fract_y
_atom_site_fract_z
_atom_site_U_iso_or_equiv
_atom_site_adp_type
_atom_site_occupancy
_atom_site_site_symmetry_order
_atom_site_calc_flag
_atom_site_refinement_flags_posn
_atom_site_refinement_flags_adp
Fe1 Fe 0.7066(2) 0.04030(10) 0.95425(17) 0.0165(6) Uani 1 1 d . .
Cl1 Cl 0.9793(5) 0.1891(2) 1.4489(3) 0.0367(13) Uani 1 1 d . .
O1 O 0.5644(14) 0.2701(5) 0.9305(9) 0.038(3) Uani 1 1 d . .
H1 H 0.6313 0.2963 0.9628 0.057 Uiso 1 1 calc R U
O2 O 1.1376(13) -0.0923(6) 1.2998(10) 0.049(4) Uani 1 1 d D .
H2 H 1.074(15) -0.072(6) 1.340(7) 0.073 Uiso 1 1 d D U
N1 N 0.5686(13) 0.1631(5) 0.8524(10) 0.019(3) Uani 1 1 d . U
H1A H 0.6050 0.1845 0.9207 0.022 Uiso 1 1 calc R U
N2 N 0.5927(13) 0.1050(6) 0.8446(10) 0.015(3) Uani 1 1 d . U
N3 N 0.6227(14) -0.0026(6) 0.7998(10) 0.018(3) Uani 1 1 d . U
N4 N 0.7927(14) -0.0411(5) 0.9998(11) 0.015(3) Uani 1 1 d . U
N5 N 0.8887(13) -0.0688(6) 1.0992(10) 0.018(3) Uani 1 1 d . .
H5B H 0.9341 -0.0515 1.1713 0.022 Uiso 1 1 calc R U
N7 N 0.9138(13) 0.0654(5) 0.9178(10) 0.014(3) Uani 1 1 d . U
N8 N 0.7880(16) 0.0853(6) 1.1010(10) 0.018(4) Uani 1 1 d . .
N9 N 0.5278(14) 0.0267(5) 1.0410(10) 0.017(3) Uani 1 1 d . .
C1 C 0.475(2) 0.2894(7) 0.8183(14) 0.028(4) Uani 1 1 d . U
C2 C 0.4263(19) 0.3461(7) 0.7962(15) 0.032(4) Uani 1 1 d . U
H2A H 0.4552 0.3744 0.8621 0.038 Uiso 1 1 calc R U
C3 C 0.3358(19) 0.3632(8) 0.6797(14) 0.034(4) Uani 1 1 d . U
H3A H 0.3059 0.4033 0.6649 0.040 Uiso 1 1 calc R U
C4 C 0.2873(18) 0.3218(8) 0.5828(14) 0.029(5) Uani 1 1 d . .
H4A H 0.2217 0.3331 0.5030 0.034 Uiso 1 1 calc R U
C5 C 0.3366(17) 0.2645(8) 0.6055(13) 0.025(4) Uani 1 1 d . U
H5A H 0.3049 0.2363 0.5400 0.030 Uiso 1 1 calc R U
C6 C 0.4314(17) 0.2467(7) 0.7216(13) 0.019(3) Uani 1 1 d . U
C7 C 0.4801(17) 0.1848(8) 0.7401(13) 0.017(3) Uani 1 1 d . U
C8 C 0.4476(16) 0.1377(7) 0.6574(13) 0.014(3) Uani 1 1 d . U
H8A H 0.3885 0.1385 0.5717 0.017 Uiso 1 1 calc R U
C9 C 0.5185(16) 0.0892(7) 0.7249(12) 0.016(4) Uani 1 1 d . .
C10 C 0.5343(16) 0.0277(7) 0.6980(12) 0.015(4) Uani 1 1 d . U
C11 C 0.4699(17) -0.0022(8) 0.5836(12) 0.020(4) Uani 1 1 d . U
H11A H 0.4057 0.0177 0.5127 0.024 Uiso 1 1 calc R U
C12 C 0.5035(18) -0.0618(8) 0.5781(15) 0.030(5) Uani 1 1 d . .
H12A H 0.4651 -0.0825 0.5010 0.035 Uiso 1 1 calc R U
C13 C 0.5924(17) -0.0919(7) 0.6837(13) 0.024(4) Uani 1 1 d . U
H13A H 0.6106 -0.1331 0.6804 0.028 Uiso 1 1 calc R U
C14 C 0.6522(17) -0.0606(7) 0.7913(14) 0.021(3) Uani 1 1 d . U
C15 C 0.7526(17) -0.0823(7) 0.9102(13) 0.019(3) Uani 1 1 d . U
C16 C 0.8209(17) -0.1366(7) 0.9503(13) 0.022(3) Uani 1 1 d . U
H16A H 0.8116 -0.1724 0.9040 0.026 Uiso 1 1 calc R U
C17 C 0.9061(18) -0.1264(8) 1.0739(13) 0.022(4) Uani 1 1 d . U
C18 C 1.0026(19) -0.1675(8) 1.1646(14) 0.020(4) Uani 1 1 d . U
C19 C 0.9904(19) -0.2282(9) 1.1411(14) 0.035(5) Uani 1 1 d . .
H19A H 0.9161 -0.2417 1.0671 0.042 Uiso 1 1 calc R U
C20 C 1.081(2) -0.2692(8) 1.2205(16) 0.037(5) Uani 1 1 d . .
H20A H 1.0701 -0.3100 1.2012 0.045 Uiso 1 1 calc R U
C21 C 1.1898(19) -0.2500(8) 1.3291(15) 0.032(4) Uani 1 1 d . U
H21A H 1.2522 -0.2778 1.3854 0.039 Uiso 1 1 calc R U
C22 C 1.2069(19) -0.1918(8) 1.3551(14) 0.031(4) Uani 1 1 d . U
H22A H 1.2824 -0.1788 1.4288 0.037 Uiso 1 1 calc R U
C23 C 1.1152(19) -0.1512(8) 1.2747(15) 0.027(4) Uani 1 1 d . U
C24 C 0.9640(18) 0.0544(7) 0.8131(12) 0.021(4) Uani 1 1 d . .
H24A H 0.9007 0.0299 0.7498 0.025 Uiso 1 1 calc R U
C25 C 1.110(2) 0.0785(7) 0.7938(14) 0.030(5) Uani 1 1 d . .
H25A H 1.1434 0.0702 0.7178 0.036 Uiso 1 1 calc R U
C26 C 1.2030(18) 0.1139(8) 0.8846(14) 0.029(4) Uani 1 1 d . U
H26A H 1.3009 0.1307 0.8721 0.034 Uiso 1 1 calc R U
C27 C 1.1511(16) 0.1245(7) 0.9943(13) 0.020(3) Uani 1 1 d . U
H27A H 1.2152 0.1475 1.0604 0.024 Uiso 1 1 calc R U
C28 C 1.0053(16) 0.1014(7) 1.0072(12) 0.016(3) Uani 1 1 d . U
C29 C 0.9347(18) 0.1108(7) 1.1169(13) 0.018(4) Uani 1 1 d . .
C30 C 1.0012(19) 0.1439(7) 1.2241(13) 0.024(4) Uani 1 1 d . U
H30A H 1.1053 0.1616 1.2372 0.028 Uiso 1 1 calc R U
C31 C 0.9030(18) 0.1491(7) 1.3110(13) 0.020(3) Uani 1 1 d . U
C32 C 0.7521(17) 0.1252(7) 1.2946(13) 0.021(4) Uani 1 1 d . U
H32A H 0.6881 0.1313 1.3551 0.025 Uiso 1 1 calc R U
C33 C 0.6949(18) 0.0916(7) 1.1862(13) 0.021(3) Uani 1 1 d . U
C34 C 0.5438(17) 0.0569(6) 1.1556(13) 0.018(3) Uani 1 1 d . U
C35 C 0.4320(17) 0.0503(7) 1.2291(12) 0.025(4) Uani 1 1 d . U
H35A H 0.4435 0.0723 1.3053 0.030 Uiso 1 1 calc R U
C36 C 0.3024(18) 0.0118(7) 1.1923(13) 0.030(4) Uani 1 1 d . U
H36A H 0.2241 0.0074 1.2421 0.036 Uiso 1 1 calc R U
C37 C 0.2902(18) -0.0195(7) 1.0829(14) 0.027(4) Uani 1 1 d . U
H37A H 0.2059 -0.0475 1.0571 0.032 Uiso 1 1 calc R U
C38 C 0.4016(17) -0.0099(7) 1.0108(13) 0.020(4) Uani 1 1 d . U
H38A H 0.3878 -0.0309 0.9333 0.024 Uiso 1 1 calc R U
Cl2 Cl 0.4251(5) 0.2292(2) 0.2820(4) 0.0292(13) Uani 1 1 d . .
O3 O 0.4493(13) 0.2104(5) 0.1622(10) 0.048(4) Uani 1 1 d . .
O4 O 0.2753(12) 0.2619(5) 0.2658(10) 0.041(3) Uani 1 1 d . .
O5 O 0.5606(13) 0.2649(5) 0.3423(10) 0.045(3) Uani 1 1 d . .
O6 O 0.4135(13) 0.1773(5) 0.3583(9) 0.041(3) Uani 1 1 d . .
Cl3 Cl 0.9760(7) 0.0073(2) 1.4546(4) 0.0517(16) Uani 1 1 d . .
O7 O 0.9064(14) 0.0016(5) 1.3209(9) 0.047(4) Uani 1 1 d D .
O8 O 1.1086(14) 0.0504(6) 1.4727(10) 0.062(4) Uani 1 1 d . .
O9 O 1.045(2) -0.0476(7) 1.5005(11) 0.099(6) Uani 1 1 d D U
O10 O 0.8534(15) 0.0266(8) 1.5162(10) 0.091(5) Uani 1 1 d . U
O1S O 0.6718(16) 0.3583(5) 1.0918(10) 0.062(4) Uani 1 1 d . U
C1S C 0.791(2) 0.3422(9) 1.1682(16) 0.050(6) Uani 1 1 d . U
C2S C 0.859(2) 0.2827(8) 1.1712(15) 0.057(5) Uani 1 1 d . U
H2SA H 0.8510 0.2689 1.0843 0.086 Uiso 1 1 calc R U
H2SB H 0.7978 0.2561 1.2144 0.086 Uiso 1 1 calc R U
H2SC H 0.9728 0.2833 1.2169 0.086 Uiso 1 1 calc R U
C3S C 0.869(2) 0.3817(10) 1.2717(17) 0.091(8) Uani 1 1 d . U
H3SA H 0.8167 0.4203 1.2596 0.136 Uiso 1 1 calc R U
H3SB H 0.9843 0.3859 1.2714 0.136 Uiso 1 1 calc R U
H3SC H 0.8588 0.3651 1.3530 0.136 Uiso 1 1 calc R U

loop_
_atom_site_aniso_label
_atom_site_aniso_U_11
_atom_site_aniso_U_22
_atom_site_aniso_U_33
_atom_site_aniso_U_23
_atom_site_aniso_U_13
_atom_site_aniso_U_12
Fe1 0.0202(13) 0.0198(16) 0.0089(11) 0.0001(12) 0.0020(10) -0.0013(13)
Cl1 0.040(3) 0.051(4) 0.018(2) -0.019(2) 0.005(2) -0.007(3)
O1 0.057(9) 0.032(9) 0.015(7) 0.004(6) -0.010(6) -0.005(7)
O2 0.049(9) 0.037(10) 0.050(8) 0.003(7) -0.011(7) 0.003(8)
N1 0.026(6) 0.022(5) 0.008(5) 0.001(5) 0.004(5) -0.003(6)
N2 0.017(5) 0.019(5) 0.009(5) 0.005(4) 0.001(4) -0.002(5)
N3 0.021(7) 0.027(6) 0.007(6) -0.001(5) 0.004(5) -0.001(6)
N4 0.021(6) 0.011(6) 0.012(5) 0.007(5) 0.004(5) 0.001(6)
N5 0.020(8) 0.015(10) 0.014(7) 0.002(7) -0.008(6) 0.002(7)
N7 0.016(5) 0.019(6) 0.010(5) 0.002(4) 0.008(4) -0.003(4)
N8 0.026(9) 0.017(10) 0.011(7) -0.003(7) 0.006(7) 0.008(8)
N9 0.016(7) 0.016(10) 0.016(7) 0.001(7) 0.000(6) 0.000(8)
C1 0.042(11) 0.024(10) 0.017(9) -0.004(8) 0.007(8) -0.001(9)
C2 0.050(10) 0.026(9) 0.020(7) -0.009(8) 0.010(7) 0.006(9)
C3 0.040(9) 0.031(10) 0.031(8) 0.004(8) 0.009(7) 0.006(8)
C4 0.028(11) 0.029(13) 0.027(11) 0.016(10) 0.000(9) 0.009(11)
C5 0.032(10) 0.020(9) 0.023(8) 0.003(7) 0.007(7) 0.009(8)
C6 0.012(7) 0.024(6) 0.023(7) 0.004(6) 0.010(6) 0.001(6)
C7 0.014(7) 0.022(6) 0.015(6) 0.002(5) 0.004(5) 0.003(6)
C8 0.011(8) 0.028(7) 0.006(6) 0.002(6) 0.006(6) 0.004(7)
C9 0.016(10) 0.023(14) 0.009(9) 0.000(9) 0.005(8) 0.000(10)
C10 0.008(7) 0.023(10) 0.012(7) -0.002(7) 0.003(6) -0.004(7)
C11 0.018(8) 0.026(9) 0.012(7) -0.001(7) -0.006(6) 0.003(8)
C12 0.035(12) 0.027(14) 0.027(11) -0.008(10) 0.009(10) -0.004(11)
C13 0.029(8) 0.021(8) 0.020(6) -0.001(6) 0.005(6) -0.009(8)
C14 0.019(8) 0.027(7) 0.016(6) 0.000(5) 0.003(5) -0.003(7)
C15 0.019(7) 0.020(6) 0.018(5) -0.002(4) 0.006(5) -0.001(6)
C16 0.024(8) 0.019(6) 0.023(6) -0.004(5) 0.005(5) 0.003(6)
C17 0.025(8) 0.019(8) 0.022(6) 0.005(6) 0.005(5) -0.005(7)
C18 0.021(7) 0.024(9) 0.019(6) 0.006(6) 0.012(5) -0.001(6)
C19 0.032(12) 0.051(17) 0.020(11) 0.002(11) 0.002(9) -0.001(12)
C20 0.051(12) 0.032(14) 0.033(11) -0.004(11) 0.018(10) 0.017(12)
C21 0.033(10) 0.037(8) 0.030(10) 0.006(9) 0.015(9) 0.005(9)
C22 0.033(8) 0.036(8) 0.022(7) 0.012(7) 0.002(5) -0.005(8)
C23 0.022(9) 0.033(9) 0.026(8) 0.007(7) 0.007(5) -0.001(7)
C24 0.033(11) 0.017(12) 0.011(9) 0.002(8) 0.003(8) 0.003(10)
C25 0.035(12) 0.039(14) 0.014(10) 0.013(9) 0.004(10) 0.001(11)
C26 0.013(8) 0.049(12) 0.026(8) 0.002(9) 0.007(7) -0.003(9)
C27 0.016(6) 0.029(9) 0.012(7) 0.003(7) -0.005(5) -0.001(6)
C28 0.017(7) 0.024(8) 0.006(6) 0.003(6) 0.002(5) 0.003(6)
C29 0.012(10) 0.018(12) 0.022(11) 0.004(9) -0.002(8) 0.004(10)
C30 0.025(7) 0.029(9) 0.015(8) 0.003(8) 0.001(6) -0.012(8)
C31 0.023(7) 0.022(8) 0.012(7) 0.001(6) -0.004(5) 0.003(6)
C32 0.030(6) 0.021(9) 0.015(6) 0.000(6) 0.010(6) -0.003(6)
C33 0.025(7) 0.013(9) 0.020(7) 0.002(6) -0.002(7) 0.004(6)
C34 0.026(8) 0.015(10) 0.015(7) 0.004(7) 0.006(5) 0.003(6)
C35 0.040(8) 0.028(10) 0.011(7) 0.000(7) 0.012(6) -0.003(7)
C36 0.036(8) 0.037(11) 0.021(7) 0.004(6) 0.013(7) -0.006(6)
C37 0.024(8) 0.028(8) 0.030(7) -0.002(6) 0.010(6) -0.009(7)
C38 0.018(8) 0.022(9) 0.020(7) 0.000(7) 0.003(6) 0.000(8)
Cl2 0.035(3) 0.031(4) 0.021(3) 0.001(3) 0.003(2) -0.003(3)
O3 0.064(8) 0.055(10) 0.025(7) -0.009(7) 0.011(7) -0.014(8)
O4 0.021(7) 0.040(9) 0.057(8) 0.018(7) -0.001(6) 0.013(7)
O5 0.044(8) 0.038(9) 0.048(7) -0.017(7) 0.003(7) -0.015(7)
O6 0.063(8) 0.029(9) 0.038(7) 0.013(7) 0.025(6) 0.006(7)
Cl3 0.078(4) 0.056(4) 0.013(3) 0.001(3) -0.008(3) 0.009(4)
O7 0.076(9) 0.038(9) 0.016(7) -0.001(6) -0.012(6) 0.022(8)
O8 0.053(8) 0.071(12) 0.054(8) -0.006(8) -0.004(7) 0.004(9)
O9 0.162(13) 0.072(11) 0.038(8) 0.018(8) -0.031(8) 0.007(10)
O10 0.084(10) 0.163(16) 0.033(7) -0.003(9) 0.027(7) -0.006(11)
O1S 0.094(10) 0.033(9) 0.039(8) -0.015(6) -0.027(6) 0.018(7)
C1S 0.057(14) 0.050(11) 0.037(12) -0.011(9) -0.003(8) 0.013(9)
C2S 0.060(13) 0.049(12) 0.062(13) 0.008(10) 0.013(11) 0.016(10)
C3S 0.100(15) 0.096(14) 0.053(12) -0.038(10) -0.033(9) 0.030(13)

loop_
_atom_type_symbol
_atom_type_description
_atom_type_scat_dispersion_real
_atom_type_scat_dispersion_imag
_atom_type_scat_source
C C 0.0033 0.0016 'International Tables Vol C Tables 4.2.6.8 and 6.1.1.4'
H H 0.0000 0.0000 'International Tables Vol C Tables 4.2.6.8 and 6.1.1.4'
N N 0.0061 0.0033 'International Tables Vol C Tables 4.2.6.8 and 6.1.1.4'
O O 0.0106 0.0060 'International Tables Vol C Tables 4.2.6.8 and 6.1.1.4'
Cl Cl 0.1484 0.1585 'International Tables Vol C Tables 4.2.6.8 and 6.1.1.4'
Fe Fe 0.3463 0.8444 'International Tables Vol C Tables 4.2.6.8 and 6.1.1.4'

loop_
_geom_angle_atom_site_label_1
_geom_angle_atom_site_label_2
_geom_angle_atom_site_label_3
_geom_angle
N8 Fe1 N3 177.5(6)
N8 Fe1 N7 80.8(5)
N3 Fe1 N7 98.2(5)
N8 Fe1 N9 81.8(5)
N3 Fe1 N9 99.3(5)
N7 Fe1 N9 162.4(5)
N8 Fe1 N2 97.9(5)
N3 Fe1 N2 79.8(5)
N7 Fe1 N2 90.0(5)
N9 Fe1 N2 94.5(4)
N8 Fe1 N4 104.5(5)
N3 Fe1 N4 77.8(5)
N7 Fe1 N4 91.5(5)
N9 Fe1 N4 90.8(5)
N2 Fe1 N4 157.6(5)
C1 O1 H1 109.5
C23 O2 H2 122(10)
N2 N1 C7 111.0(12)
N2 N1 H1A 124.5
C7 N1 H1A 124.5
N1 N2 C9 106.0(11)
N1 N2 Fe1 138.4(9)
C9 N2 Fe1 115.6(11)
C14 N3 C10 120.8(12)
C14 N3 Fe1 121.1(10)
C10 N3 Fe1 118.1(10)
C15 N4 N5 105.1(12)
C15 N4 Fe1 116.7(10)
N5 N4 Fe1 138.2(10)
N4 N5 C17 111.3(12)
N4 N5 H5B 124.3
C17 N5 H5B 124.3
C24 N7 C28 118.7(11)
C24 N7 Fe1 126.3(10)
C28 N7 Fe1 114.8(9)
C29 N8 C33 122.1(12)
C29 N8 Fe1 119.5(10)
C33 N8 Fe1 118.4(10)
C38 N9 C34 115.7(12)
C38 N9 Fe1 129.6(10)
C34 N9 Fe1 114.5(10)
O1 C1 C2 123.5(15)
O1 C1 C6 116.4(15)
C2 C1 C6 120.2(15)
C1 C2 C3 120.9(16)
C1 C2 H2A 119.6
C3 C2 H2A 119.6
C2 C3 C4 120.4(16)
C2 C3 H3A 119.8
C4 C3 H3A 119.8
C5 C4 C3 118.5(15)
C5 C4 H4A 120.8
C3 C4 H4A 120.8
C4 C5 C6 122.0(16)
C4 C5 H5A 119.0
C6 C5 H5A 119.0
C5 C6 C1 118.0(15)
C5 C6 C7 119.4(15)
C1 C6 C7 122.6(14)
N1 C7 C8 106.7(15)
N1 C7 C6 123.1(14)
C8 C7 C6 130.2(14)
C9 C8 C7 106.0(13)
C9 C8 H8A 127.0
C7 C8 H8A 127.0
N2 C9 C8 110.3(14)
N2 C9 C10 113.9(13)
C8 C9 C10 135.7(13)
N3 C10 C11 119.7(14)
N3 C10 C9 112.6(12)
C11 C10 C9 127.6(14)
C12 C11 C10 117.8(14)
C12 C11 H11A 121.1
C10 C11 H11A 121.1
C11 C12 C13 121.4(15)
C11 C12 H12A 119.3
C13 C12 H12A 119.3
C14 C13 C12 118.1(16)
C14 C13 H13A 121.0
C12 C13 H13A 121.0
N3 C14 C13 122.1(14)
N3 C14 C15 110.5(14)
C13 C14 C15 127.4(16)
N4 C15 C16 112.1(12)
N4 C15 C14 113.8(14)
C16 C15 C14 134.0(15)
C17 C16 C15 103.9(14)
C17 C16 H16A 128.0
C15 C16 H16A 128.0
N5 C17 C16 107.5(14)
N5 C17 C18 123.5(14)
C16 C17 C18 128.9(16)
C23 C18 C19 115.1(16)
C23 C18 C17 124.9(17)
C19 C18 C17 120.0(15)
C20 C19 C18 122.9(16)
C20 C19 H19A 118.5
C18 C19 H19A 118.5
C19 C20 C21 119.0(18)
C19 C20 H20A 120.5
C21 C20 H20A 120.5
C22 C21 C20 120.2(17)
C22 C21 H21A 119.9
C20 C21 H21A 119.9
C21 C22 C23 120.2(16)
C21 C22 H22A 119.9
C23 C22 H22A 119.9
O2 C23 C22 119.6(15)
O2 C23 C18 117.7(16)
C22 C23 C18 122.6(17)
N7 C24 C25 121.2(14)
N7 C24 H24A 119.4
C25 C24 H24A 119.4
C26 C25 C24 120.2(14)
C26 C25 H25A 119.9
C24 C25 H25A 119.9
C25 C26 C27 118.3(14)
C25 C26 H26A 120.8
C27 C26 H26A 120.8
C28 C27 C26 119.3(14)
C28 C27 H27A 120.3
C26 C27 H27A 120.3
N7 C28 C27 122.3(12)
N7 C28 C29 113.2(12)
C27 C28 C29 124.6(14)
N8 C29 C30 121.8(13)
N8 C29 C28 111.6(12)
C30 C29 C28 126.6(14)
C29 C30 C31 114.7(14)
C29 C30 H30A 122.6
C31 C30 H30A 122.6
C32 C31 C30 124.3(14)
C32 C31 Cl1 118.3(12)
C30 C31 Cl1 117.4(12)
C31 C32 C33 117.7(14)
C31 C32 H32A 121.2
C33 C32 H32A 121.2
N8 C33 C32 119.3(14)
N8 C33 C34 113.6(13)
C32 C33 C34 127.0(15)
C35 C34 N9 121.4(14)
C35 C34 C33 127.0(14)
N9 C34 C33 111.5(12)
C34 C35 C36 120.3(14)
C34 C35 H35A 119.9
C36 C35 H35A 119.9
C37 C36 C35 118.4(15)
C37 C36 H36A 120.8
C35 C36 H36A 120.8
C36 C37 C38 119.0(16)
C36 C37 H37A 120.5
C38 C37 H37A 120.5
N9 C38 C37 125.1(15)
N9 C38 H38A 117.4
C37 C38 H38A 117.4
O3 Cl2 O5 108.6(7)
O3 Cl2 O4 110.4(7)
O5 Cl2 O4 110.6(7)
O3 Cl2 O6 108.5(7)
O5 Cl2 O6 110.4(7)
O4 Cl2 O6 108.3(7)
O9 Cl3 O10 113.1(10)
O9 Cl3 O7 108.4(8)
O10 Cl3 O7 108.8(8)
O9 Cl3 O8 107.3(8)
O10 Cl3 O8 110.4(8)
O7 Cl3 O8 108.7(8)
O1S C1S C2S 123.8(18)
O1S C1S C3S 119.9(19)
C2S C1S C3S 116.1(17)
C1S C2S H2SA 109.5
C1S C2S H2SB 109.5
H2SA C2S H2SB 109.5
C1S C2S H2SC 109.5
H2SA C2S H2SC 109.5
H2SB C2S H2SC 109.5
C1S C3S H3SA 109.5
C1S C3S H3SB 109.5
H3SA C3S H3SB 109.5
C1S C3S H3SC 109.5
H3SA C3S H3SC 109.5
H3SB C3S H3SC 109.5

loop_
_geom_bond_atom_site_label_1
_geom_bond_atom_site_label_2
_geom_bond_distance
Fe1 N8 1.885(11)
Fe1 N3 1.927(11)
Fe1 N7 1.969(11)
Fe1 N9 1.980(11)
Fe1 N2 1.995(12)
Fe1 N4 2.007(12)
Cl1 C31 1.744(15)
O1 C1 1.350(17)
O1 H1 0.8400
O2 C23 1.37(2)
O2 H2 0.90(3)
N1 N2 1.343(16)
N1 C7 1.367(16)
N1 H1A 0.8800
N2 C9 1.355(16)
N3 C14 1.348(19)
N3 C10 1.370(16)
N4 C15 1.337(17)
N4 N5 1.349(14)
N5 C17 1.353(18)
N5 H5B 0.8800
N7 C24 1.322(15)
N7 C28 1.366(16)
N8 C29 1.346(17)
N8 C33 1.351(16)
N9 C38 1.335(16)
N9 C34 1.397(16)
C1 C2 1.36(2)
C1 C6 1.414(19)
C2 C3 1.376(19)
C2 H2A 0.9500
C3 C4 1.40(2)
C3 H3A 0.9500
C4 C5 1.37(2)
C4 H4A 0.9500
C5 C6 1.391(18)
C5 H5A 0.9500
C6 C7 1.47(2)
C7 C8 1.38(2)
C8 C9 1.381(19)
C8 H8A 0.9500
C9 C10 1.44(2)
C10 C11 1.411(18)
C11 C12 1.39(2)
C11 H11A 0.9500
C12 C13 1.40(2)
C12 H12A 0.9500
C13 C14 1.362(19)
C13 H13A 0.9500
C14 C15 1.459(19)
C15 C16 1.390(19)
C16 C17 1.389(18)
C16 H16A 0.9500
C17 C18 1.46(2)
C18 C23 1.40(2)
C18 C19 1.40(2)
C19 C20 1.38(2)
C19 H19A 0.9500
C20 C21 1.39(2)
C20 H20A 0.9500
C21 C22 1.35(2)
C21 H21A 0.9500
C22 C23 1.38(2)
C22 H22A 0.9500
C24 C25 1.407(19)
C24 H24A 0.9500
C25 C26 1.374(19)
C25 H25A 0.9500
C26 C27 1.379(18)
C26 H26A 0.9500
C27 C28 1.378(18)
C27 H27A 0.9500
C28 C29 1.463(17)
C29 C30 1.391(19)
C30 C31 1.395(19)
C30 H30A 0.9500
C31 C32 1.36(2)
C32 C33 1.393(19)
C32 H32A 0.9500
C33 C34 1.476(19)
C34 C35 1.377(18)
C35 C36 1.390(19)
C35 H35A 0.9500
C36 C37 1.37(2)
C36 H36A 0.9500
C37 C38 1.372(18)
C37 H37A 0.9500
C38 H38A 0.9500
Cl2 O3 1.425(11)
Cl2 O5 1.436(10)
Cl2 O4 1.447(11)
Cl2 O6 1.455(11)
Cl3 O9 1.418(15)
Cl3 O10 1.424(13)
Cl3 O7 1.441(10)
Cl3 O8 1.470(13)
O1S C1S 1.210(19)
C1S C2S 1.47(2)
C1S C3S 1.47(2)
C2S H2SA 0.9800
C2S H2SB 0.9800
C2S H2SC 0.9800
C3S H3SA 0.9800
C3S H3SB 0.9800
C3S H3SC 0.9800
